data_7211742
loop_
_publ_author_name
'Feng, Xun'
'Wang, Li-Ya'
'Zhao, Jian-She'
'Wang, Jian-Ge'
'Weng, Ng Seik'
'Liu, Bin'
'Shi, Xin-Ge'

_publ_section_title
;
 Series of anion-directed lanthanide-rigid-flexible frameworks: syntheses,
 structures, luminescence and magnetic properties
;
_journal_issue 3
_journal_name_full CrystEngComm
_journal_page_first 774
_journal_paper_doi 10.1039/b913977j
_journal_volume 12
_journal_year 2010
_chemical_formula_sum 'C9 H14 Gd N2 O9'
_chemical_formula_weight 451.47
_chemical_name_systematic
;
?
;
_space_group_IT_number 14
_symmetry_cell_setting monoclinic
_symmetry_space_group_name_Hall '-P 2ybc'
_symmetry_space_group_name_H-M 'P 1 21/c 1'
_atom_sites_solution_hydrogens geom
_atom_sites_solution_primary direct
_atom_sites_solution_secondary difmap
_audit_creation_method SHELXL-97
_cell_angle_alpha 90.00
_cell_angle_beta 93.0240(10)
_cell_angle_gamma 90.00
_cell_formula_units_Z 4
_cell_length_a 8.8003(8)
_cell_length_b 14.0615(13)
_cell_length_c 11.8535(11)
_cell_measurement_reflns_used 9310
_cell_measurement_temperature 295(2)
_cell_measurement_theta_max 28.28
_cell_measurement_theta_min 2.25
_cell_volume 1464.8(2)
_computing_cell_refinement 'Bruker SMART'
_computing_data_collection 'Bruker SMART'
_computing_data_reduction 'Bruker SAINT'
_computing_molecular_graphics 'Bruker SHELXTL'
_computing_publication_material 'Bruker SHELXTL'
_computing_structure_refinement 'SHELXL-97 (Sheldrick, 1997)'
_computing_structure_solution 'SHELXS-97 (Sheldrick, 1990)'
_diffrn_ambient_temperature 295(2)
_diffrn_measured_fraction_theta_full 0.996
_diffrn_measured_fraction_theta_max 0.996
_diffrn_measurement_device_type 'CCD area detector'
_diffrn_measurement_method 'phi and omega scans'
_diffrn_radiation_monochromator graphite
_diffrn_radiation_source 'fine-focus sealed tube'
_diffrn_radiation_type MoK\a
_diffrn_radiation_wavelength 0.71073
_diffrn_reflns_av_R_equivalents 0.0178
_diffrn_reflns_av_sigmaI/netI 0.0152
_diffrn_reflns_limit_h_max 10
_diffrn_reflns_limit_h_min -10
_diffrn_reflns_limit_k_max 16
_diffrn_reflns_limit_k_min -17
_diffrn_reflns_limit_l_max 13
_diffrn_reflns_limit_l_min -14
_diffrn_reflns_number 10941
_diffrn_reflns_theta_full 25.50
_diffrn_reflns_theta_max 25.50
_diffrn_reflns_theta_min 2.25
_exptl_absorpt_coefficient_mu 4.572
_exptl_absorpt_correction_T_max 0.7112
_exptl_absorpt_correction_T_min 0.6332
_exptl_absorpt_correction_type multi-scan
_exptl_absorpt_process_details sadabs
_exptl_crystal_colour colourless
_exptl_crystal_density_diffrn 2.047
_exptl_crystal_density_method 'not measured'
_exptl_crystal_description block
_exptl_crystal_F_000 872
_exptl_crystal_size_max 0.11
_exptl_crystal_size_mid 0.10
_exptl_crystal_size_min 0.08
_refine_diff_density_max 0.791
_refine_diff_density_min -1.337
_refine_diff_density_rms 0.146
_refine_ls_extinction_method none
_refine_ls_goodness_of_fit_ref 1.080
_refine_ls_hydrogen_treatment constr
_refine_ls_matrix_type full
_refine_ls_number_parameters 202
_refine_ls_number_reflns 2715
_refine_ls_number_restraints 60
_refine_ls_restrained_S_all 1.091
_refine_ls_R_factor_all 0.0209
_refine_ls_R_factor_gt 0.0199
_refine_ls_shift/su_max 0.003
_refine_ls_shift/su_mean 0.000
_refine_ls_structure_factor_coef Fsqd
_refine_ls_weighting_details 'calc w=1/[\s^2^(Fo^2^)+(0.0350P)^2^+1.6343P] where P=(Fo^2^+2Fc^2^)/3'
_refine_ls_weighting_scheme calc
_refine_ls_wR_factor_gt 0.0536
_refine_ls_wR_factor_ref 0.0544
_reflns_number_gt 2598
_reflns_number_total 2715
_reflns_threshold_expression >2sigma(I)
_cod_data_source_file b913977j.txt
_cod_data_source_block 2a
_cod_depositor_comments
;
The following automatic conversions were performed:

'_symmetry_cell_setting' value 'Monoclinic' changed to 'monoclinic'
according to /home/saulius/struct/CIF-dictionaries/cif_core.dic
dictionary named 'cif_core.dic' version 2.4.2 from 2011-04-26.

Automatic conversion script
Id: cif_fix_values 1891 2012-01-12 08:04:46Z andrius 
;
_cod_original_sg_symbol_H-M P2(1)/c
_cod_database_code 7211742

loop_
_symmetry_equiv_pos_as_xyz
'x, y, z'
'-x, y+1/2, -z+1/2'
'-x, -y, -z'
'x, -y-1/2, z-1/2'

loop_
_atom_site_label
_atom_site_type_symbol
_atom_site_fract_x
_atom_site_fract_y
_atom_site_fract_z
_atom_site_U_iso_or_equiv
_atom_site_adp_type
_atom_site_occupancy
_atom_site_symmetry_multiplicity
_atom_site_calc_flag
_atom_site_refinement_flags
_atom_site_disorder_assembly
_atom_site_disorder_group
C6 C 0.6059(4) 0.3340(4) 1.0400(3) 0.0531(2) Uani 0.693(3) 1 d PDU A 1
H6A H 0.6087 0.3986 1.0685 0.064 Uiso 0.693(3) 1 calc PR A 1
H6B H 0.5425 0.2964 1.0875 0.064 Uiso 0.693(3) 1 calc PR A 1
C7 C 0.7643(4) 0.2935(4) 1.0440(3) 0.0539(2) Uani 0.693(3) 1 d PDU A 1
H7A H 0.8283 0.3335 0.9997 0.065 Uiso 0.693(3) 1 calc PR A 1
H7B H 0.7614 0.2307 1.0099 0.065 Uiso 0.693(3) 1 calc PR A 1
C8 C 0.8339(5) 0.2862(4) 1.1637(3) 0.0583(6) Uani 0.693(3) 1 d PDU A 1
H8A H 0.8537 0.3488 1.1931 0.087 Uiso 0.693(3) 1 calc PR A 1
H8B H 0.9275 0.2511 1.1633 0.087 Uiso 0.693(3) 1 calc PR A 1
H8C H 0.7645 0.2539 1.2105 0.087 Uiso 0.693(3) 1 calc PR A 1
C6' C 0.6272(10) 0.3189(5) 1.0315(4) 0.0531(2) Uani 0.307(3) 1 d PDU A 2
H6'1 H 0.5923 0.2610 1.0663 0.064 Uiso 0.307(3) 1 calc PR A 2
H6'2 H 0.7341 0.3108 1.0177 0.064 Uiso 0.307(3) 1 calc PR A 2
C7' C 0.6106(10) 0.3998(5) 1.1119(4) 0.0539(2) Uani 0.307(3) 1 d PDU A 2
H7'1 H 0.5043 0.4075 1.1278 0.065 Uiso 0.307(3) 1 calc PR A 2
H7'2 H 0.6450 0.4582 1.0779 0.065 Uiso 0.307(3) 1 calc PR A 2
C8' C 0.7053(11) 0.3804(7) 1.2228(5) 0.0583(6) Uani 0.307(3) 1 d PDU A 2
H8'1 H 0.6695 0.3233 1.2570 0.087 Uiso 0.307(3) 1 calc PR A 2
H8'2 H 0.6948 0.4329 1.2736 0.087 Uiso 0.307(3) 1 calc PR A 2
H8'3 H 0.8104 0.3730 1.2068 0.087 Uiso 0.307(3) 1 calc PR A 2
Gd1 Gd 0.270917(10) 0.133323(6) 0.938191(7) 0.01423(3) Uani 1 1 d . . .
O1 O 0.6401(2) 0.49570(12) 0.65307(14) 0.0354(4) Uani 1 1 d . . .
O2 O 0.49302(17) 0.40100(11) 0.54265(12) 0.0240(4) Uani 1 1 d . . .
O3 O 0.26921(18) 0.26104(11) 0.59196(12) 0.0251(4) Uani 1 1 d . . .
O4 O 0.25327(19) 0.16835(11) 0.74078(12) 0.0283(4) Uani 1 1 d . A .
O5 O 0.15040(18) 0.04638(12) 1.08603(13) 0.0307(4) Uani 1 1 d . . .
O6 O -0.04142(18) -0.04927(12) 1.12995(13) 0.0321(4) Uani 1 1 d . . .
N1 N 0.4353(2) 0.27397(13) 0.87582(14) 0.0244(4) Uani 1 1 d . A .
N2 N 0.5850(2) 0.39448(15) 0.84113(16) 0.0304(5) Uani 1 1 d . A .
H2 H 0.6520 0.4385 0.8522 0.036 Uiso 1 1 calc R . .
C1 C 0.5394(3) 0.33320(18) 0.92031(18) 0.0327(6) Uani 1 1 d D . .
C2 C 0.5075(3) 0.37547(14) 0.74016(19) 0.0225(5) Uani 1 1 d . . .
C3 C 0.4133(2) 0.30016(15) 0.76317(16) 0.0187(4) Uani 1 1 d . A .
C4 C 0.5469(2) 0.42867(15) 0.63692(18) 0.0216(5) Uani 1 1 d . A .
C5 C 0.3042(2) 0.24098(14) 0.69246(16) 0.0182(4) Uani 1 1 d . . .
C9 C 0.0312(2) -0.00119(15) 1.06233(17) 0.0229(5) Uani 1 1 d . . .
O7 O 0.0590(2) 0.24586(14) 0.90445(17) 0.0490(5) Uani 1 1 d . . .
H1W H -0.0150 0.2191 0.8729 0.074 Uiso 1 1 d R . .
H2W H 0.0758 0.2987 0.8769 0.074 Uiso 1 1 d R . .
O8 O 0.0947(3) 0.43298(18) 0.8486(2) 0.0693(7) Uani 1 1 d . . .
H3W H 0.0181 0.4586 0.8734 0.104 Uiso 1 1 d R . .
H4W H 0.1012 0.4439 0.7803 0.104 Uiso 1 1 d R . .
O9 O 0.1729(2) 0.02523(13) 0.59289(17) 0.0444(5) Uani 1 1 d . . .
H5W H 0.1865 0.0705 0.6367 0.067 Uiso 1 1 d R A .
H6W H 0.2000 0.0378 0.5287 0.067 Uiso 1 1 d R . .

loop_
_atom_site_aniso_label
_atom_site_aniso_U_11
_atom_site_aniso_U_22
_atom_site_aniso_U_33
_atom_site_aniso_U_23
_atom_site_aniso_U_13
_atom_site_aniso_U_12
C6 0.0524(4) 0.0738(4) 0.0310(4) 0.0131(4) -0.0170(4) -0.0274(4)
C7 0.0528(4) 0.0747(4) 0.0321(4) 0.0133(4) -0.0171(4) -0.0267(4)
C8 0.0561(10) 0.0793(10) 0.0372(9) 0.0141(9) -0.0191(9) -0.0250(10)
C6' 0.0524(4) 0.0738(4) 0.0310(4) 0.0131(4) -0.0170(4) -0.0274(4)
C7' 0.0528(4) 0.0747(4) 0.0321(4) 0.0133(4) -0.0171(4) -0.0267(4)
C8' 0.0561(10) 0.0793(10) 0.0372(9) 0.0141(9) -0.0191(9) -0.0250(10)
Gd1 0.01790(6) 0.01449(6) 0.01022(6) 0.00008(3) -0.00002(4) -0.00080(3)
O1 0.0444(9) 0.0337(8) 0.0264(8) 0.0133(7) -0.0127(7) -0.0223(7)
O2 0.0273(7) 0.0273(7) 0.0169(7) 0.0047(6) -0.0041(6) -0.0062(7)
O3 0.0342(8) 0.0258(8) 0.0144(7) 0.0057(6) -0.0066(6) -0.0082(7)
O4 0.0447(9) 0.0236(7) 0.0157(7) 0.0045(6) -0.0049(7) -0.0162(7)
O5 0.0313(8) 0.0424(9) 0.0179(7) 0.0049(7) -0.0031(6) -0.0185(7)
O6 0.0329(8) 0.0442(9) 0.0187(7) 0.0074(7) -0.0023(6) -0.0181(7)
N1 0.0307(9) 0.0291(9) 0.0130(8) 0.0036(7) -0.0028(7) -0.0112(8)
N2 0.0385(10) 0.0324(10) 0.0194(9) 0.0047(8) -0.0068(8) -0.0179(9)
C1 0.0430(13) 0.0360(12) 0.0184(11) 0.0029(10) -0.0052(10) -0.0183(11)
C2 0.0261(11) 0.0226(11) 0.0181(11) 0.0011(8) -0.0042(9) -0.0052(9)
C3 0.0240(9) 0.0183(9) 0.0137(9) 0.0016(7) 0.0000(8) -0.0019(8)
C4 0.0226(9) 0.0218(10) 0.0201(10) 0.0061(8) -0.0036(8) -0.0020(8)
C5 0.0201(9) 0.0178(9) 0.0165(10) -0.0005(8) -0.0003(8) 0.0004(8)
C9 0.0259(10) 0.0252(11) 0.0176(10) 0.0009(8) 0.0019(8) -0.0062(9)
O7 0.0444(10) 0.0464(11) 0.0536(12) -0.0154(9) -0.0224(9) 0.0195(9)
O8 0.0889(17) 0.0662(14) 0.0514(13) 0.0122(11) -0.0100(12) 0.0229(13)
O9 0.0550(11) 0.0333(9) 0.0430(10) -0.0123(8) -0.0156(9) 0.0077(9)

loop_
_atom_type_symbol
_atom_type_description
_atom_type_scat_dispersion_real
_atom_type_scat_dispersion_imag
_atom_type_scat_source
C C 0.0033 0.0016 'International Tables Vol C Tables 4.2.6.8 and 6.1.1.4'
H H 0.0000 0.0000 'International Tables Vol C Tables 4.2.6.8 and 6.1.1.4'
N N 0.0061 0.0033 'International Tables Vol C Tables 4.2.6.8 and 6.1.1.4'
O O 0.0106 0.0060 'International Tables Vol C Tables 4.2.6.8 and 6.1.1.4'
Gd Gd -0.1653 3.9035 'International Tables Vol C Tables 4.2.6.8 and 6.1.1.4'

loop_
_geom_angle_atom_site_label_1
_geom_angle_atom_site_label_2
_geom_angle_atom_site_label_3
_geom_angle
_geom_angle_site_symmetry_1
_geom_angle_site_symmetry_3
C7 C6 C1 109.9(3) . .
C7 C6 H6A 109.7 . .
C1 C6 H6A 109.7 . .
C7 C6 H6B 109.7 . .
C1 C6 H6B 109.7 . .
H6A C6 H6B 108.2 . .
C6 C7 C8 112.5(3) . .
C6 C7 H7A 109.1 . .
C8 C7 H7A 109.1 . .
C6 C7 H7B 109.1 . .
C8 C7 H7B 109.1 . .
H7A C7 H7B 107.8 . .
C7' C6' C1 113.1(5) . .
C7' C6' H6'1 109.0 . .
C1 C6' H6'1 109.0 . .
C7' C6' H6'2 109.0 . .
C1 C6' H6'2 109.0 . .
H6'1 C6' H6'2 107.8 . .
C6' C7' C8' 110.0(6) . .
C6' C7' H7'1 109.7 . .
C8' C7' H7'1 109.7 . .
C6' C7' H7'2 109.7 . .
C8' C7' H7'2 109.7 . .
H7'1 C7' H7'2 108.2 . .
C7' C8' H8'1 109.5 . .
C7' C8' H8'2 109.5 . .
H8'1 C8' H8'2 109.5 . .
C7' C8' H8'3 109.5 . .
H8'1 C8' H8'3 109.5 . .
H8'2 C8' H8'3 109.5 . .
O2 Gd1 O3 75.89(5) 4_566 4_566
O2 Gd1 O1 77.49(5) 4_566 2_646
O3 Gd1 O1 152.27(5) 4_566 2_646
O2 Gd1 O4 125.31(6) 4_566 .
O3 Gd1 O4 128.78(5) 4_566 .
O1 Gd1 O4 74.17(6) 2_646 .
O2 Gd1 O5 84.10(5) 4_566 .
O3 Gd1 O5 74.79(6) 4_566 .
O1 Gd1 O5 94.92(6) 2_646 .
O4 Gd1 O5 143.45(5) . .
O2 Gd1 O6 137.61(6) 4_566 3_557
O3 Gd1 O6 121.56(6) 4_566 3_557
O1 Gd1 O6 74.99(6) 2_646 3_557
O4 Gd1 O6 76.45(5) . 3_557
O5 Gd1 O6 67.01(5) . 3_557
O2 Gd1 O7 146.50(6) 4_566 .
O3 Gd1 O7 71.59(6) 4_566 .
O1 Gd1 O7 135.74(6) 2_646 .
O4 Gd1 O7 72.47(6) . .
O5 Gd1 O7 94.87(6) . .
O6 Gd1 O7 69.57(6) 3_557 .
O2 Gd1 N1 80.93(6) 4_566 .
O3 Gd1 N1 76.39(6) 4_566 .
O1 Gd1 N1 106.93(6) 2_646 .
O4 Gd1 N1 64.53(5) . .
O5 Gd1 N1 149.98(5) . .
O6 Gd1 N1 137.97(5) 3_557 .
O7 Gd1 N1 83.82(7) . .
C4 O1 Gd1 140.45(14) . 2_656
C4 O2 Gd1 144.40(14) . 4_565
C5 O3 Gd1 150.67(14) . 4_565
C5 O4 Gd1 127.15(13) . .
C5 O4 O9 112.93(13) . .
Gd1 O4 O9 118.50(7) . .
C9 O5 Gd1 119.71(13) . .
C9 O6 Gd1 119.48(13) . 3_557
C1 N1 C3 105.90(18) . .
C1 N1 Gd1 138.84(14) . .
C3 N1 Gd1 115.26(13) . .
C1 N2 C2 109.24(19) . .
C1 N2 H2 125.4 . .
C2 N2 H2 125.4 . .
N1 C1 N2 110.40(19) . .
N1 C1 C6 127.2(3) . .
N2 C1 C6 122.4(3) . .
N1 C1 C6' 125.1(4) . .
N2 C1 C6' 122.4(4) . .
C6 C1 C6' 11.6(4) . .
N2 C2 C3 104.66(18) . .
N2 C2 C4 119.47(19) . .
C3 C2 C4 135.6(2) . .
C2 C3 N1 109.80(18) . .
C2 C3 C5 133.71(18) . .
N1 C3 C5 116.40(17) . .
O2 C4 O1 125.6(2) . .
O2 C4 C2 118.90(19) . .
O1 C4 C2 115.42(18) . .
O3 C5 O4 122.65(18) . .
O3 C5 C3 121.95(18) . .
O4 C5 C3 115.37(17) . .
O6 C9 O5 126.2(2) . .
O6 C9 C9 117.1(2) . 3_557
O5 C9 C9 116.7(2) . 3_557
Gd1 O7 O8 124.18(10) . .
Gd1 O7 H1W 110.7 . .
O8 O7 H1W 115.3 . .
Gd1 O7 H2W 119.4 . .
O8 O7 H2W 10.3 . .
H1W O7 H2W 112.6 . .
O7 O8 H3W 103.0 . .
O7 O8 H4W 115.4 . .
H3W O8 H4W 111.4 . .
O4 O9 H5W 6.8 . .
O4 O9 H6W 110.8 . .
H5W O9 H6W 112.0 . .

loop_
_geom_bond_atom_site_label_1
_geom_bond_atom_site_label_2
_geom_bond_distance
_geom_bond_site_symmetry_2
C6 C7 1.504(5) .
C6 C1 1.505(4) .
C6 H6A 0.9700 .
C6 H6B 0.9700 .
C7 C8 1.520(4) .
C7 H7A 0.9700 .
C7 H7B 0.9700 .
C8 H8A 0.9600 .
C8 H8B 0.9600 .
C8 H8C 0.9600 .
C6' C7' 1.495(7) .
C6' C1 1.506(6) .
C6' H6'1 0.9700 .
C6' H6'2 0.9700 .
C7' C8' 1.544(7) .
C7' H7'1 0.9700 .
C7' H7'2 0.9700 .
C8' H8'1 0.9600 .
C8' H8'2 0.9600 .
C8' H8'3 0.9600 .
Gd1 O2 2.3089(15) 4_566
Gd1 O3 2.3520(14) 4_566
Gd1 O1 2.3701(16) 2_646
Gd1 O4 2.3883(15) .
Gd1 O5 2.4262(16) .
Gd1 O6 2.4405(16) 3_557
Gd1 O7 2.4625(19) .
Gd1 N1 2.5814(18) .
O1 C4 1.258(3) .
O1 Gd1 2.3701(16) 2_656
O2 C4 1.253(3) .
O2 Gd1 2.3089(15) 4_565
O3 C5 1.247(2) .
O3 Gd1 2.3520(14) 4_565
O4 C5 1.265(3) .
O4 O9 2.737(2) .
O5 C9 1.263(3) .
O6 C9 1.250(3) .
O6 Gd1 2.4405(16) 3_557
N1 C1 1.327(3) .
N1 C3 1.389(3) .
N2 C1 1.351(3) .
N2 C2 1.372(3) .
N2 H2 0.8600 .
C2 C3 1.381(3) .
C2 C4 1.491(3) .
C3 C5 1.494(3) .
C9 C9 1.550(4) 3_557
O7 O8 2.735(3) .
O7 H1W 0.8243 .
O7 H2W 0.8281 .
O8 H3W 0.8313 .
O8 H4W 0.8289 .
O9 H5W 0.8260 .
O9 H6W 0.8286 .

loop_
_geom_hbond_atom_site_label_D
_geom_hbond_atom_site_label_H
_geom_hbond_atom_site_label_A
_geom_hbond_distance_DH
_geom_hbond_distance_HA
_geom_hbond_distance_DA
_geom_hbond_angle_DHA
_geom_hbond_site_symmetry_A
O7 H2W O8 0.83 1.93 2.735(3) 165.2 .
O8 H4W O6 0.83 2.59 3.240(3) 136.2 4_565
O8 H4W O5 0.83 2.37 3.190(3) 170.2 4_565
O9 H5W O4 0.83 1.92 2.737(2) 170.3 .
O8 H3W O9 0.83 1.98 2.807(3) 170.8 2_556
O9 H6W O8 0.83 2.32 2.999(3) 139.7 4_565
N2 H2 O9 0.86 2.04 2.890(3) 167.7 2_656

loop_
_geom_torsion_atom_site_label_1
_geom_torsion_atom_site_label_2
_geom_torsion_atom_site_label_3
_geom_torsion_atom_site_label_4
_geom_torsion
_geom_torsion_site_symmetry_1
_geom_torsion_site_symmetry_4
C1 C6 C7 C8 -176.2(4) . .
C1 C6' C7' C8' -179.3(7) . .
O2 Gd1 O4 C5 -67.60(19) 4_566 .
O3 Gd1 O4 C5 33.1(2) 4_566 .
O1 Gd1 O4 C5 -129.13(18) 2_646 .
O5 Gd1 O4 C5 154.34(16) . .
O6 Gd1 O4 C5 152.91(18) 3_557 .
O7 Gd1 O4 C5 80.39(18) . .
N1 Gd1 O4 C5 -11.07(17) . .
O2 Gd1 O4 O9 97.76(9) 4_566 .
O3 Gd1 O4 O9 -161.53(7) 4_566 .
O1 Gd1 O4 O9 36.23(8) 2_646 .
O5 Gd1 O4 O9 -40.31(14) . .
O6 Gd1 O4 O9 -41.74(8) 3_557 .
O7 Gd1 O4 O9 -114.26(10) . .
N1 Gd1 O4 O9 154.29(10) . .
O2 Gd1 O5 C9 -147.55(17) 4_566 .
O3 Gd1 O5 C9 135.50(17) 4_566 .
O1 Gd1 O5 C9 -70.69(17) 2_646 .
O4 Gd1 O5 C9 -0.8(2) . .
O6 Gd1 O5 C9 0.71(16) 3_557 .
O7 Gd1 O5 C9 66.09(17) . .
N1 Gd1 O5 C9 152.16(16) . .
O2 Gd1 N1 C1 -38.3(2) 4_566 .
O3 Gd1 N1 C1 39.3(2) 4_566 .
O1 Gd1 N1 C1 -112.1(2) 2_646 .
O4 Gd1 N1 C1 -174.7(3) . .
O5 Gd1 N1 C1 22.8(3) . .
O6 Gd1 N1 C1 161.7(2) 3_557 .
O7 Gd1 N1 C1 111.8(3) . .
O2 Gd1 N1 C3 142.59(15) 4_566 .
O3 Gd1 N1 C3 -139.84(15) 4_566 .
O1 Gd1 N1 C3 68.73(15) 2_646 .
O4 Gd1 N1 C3 6.17(14) . .
O5 Gd1 N1 C3 -156.37(13) . .
O6 Gd1 N1 C3 -17.46(19) 3_557 .
O7 Gd1 N1 C3 -67.33(15) . .
C3 N1 C1 N2 -0.7(3) . .
Gd1 N1 C1 N2 -179.87(17) . .
C3 N1 C1 C6 -178.8(3) . .
Gd1 N1 C1 C6 2.0(5) . .
C3 N1 C1 C6' -164.7(4) . .
Gd1 N1 C1 C6' 16.1(5) . .
C2 N2 C1 N1 0.3(3) . .
C2 N2 C1 C6 178.5(3) . .
C2 N2 C1 C6' 164.8(4) . .
C7 C6 C1 N1 104.6(4) . .
C7 C6 C1 N2 -73.3(5) . .
C7 C6 C1 C6' 21(2) . .
C7' C6' C1 N1 -123.6(6) . .
C7' C6' C1 N2 74.2(8) . .
C7' C6' C1 C6 -19.2(17) . .
C1 N2 C2 C3 0.2(3) . .
C1 N2 C2 C4 -175.1(2) . .
N2 C2 C3 N1 -0.6(2) . .
C4 C2 C3 N1 173.5(2) . .
N2 C2 C3 C5 -176.7(2) . .
C4 C2 C3 C5 -2.6(4) . .
C1 N1 C3 C2 0.8(3) . .
Gd1 N1 C3 C2 -179.79(14) . .
C1 N1 C3 C5 177.67(19) . .
Gd1 N1 C3 C5 -2.9(2) . .
Gd1 O2 C4 O1 -128.1(2) 4_565 .
Gd1 O2 C4 C2 56.1(3) 4_565 .
Gd1 O1 C4 O2 21.0(4) 2_656 .
Gd1 O1 C4 C2 -163.06(17) 2_656 .
N2 C2 C4 O2 169.0(2) . .
C3 C2 C4 O2 -4.5(4) . .
N2 C2 C4 O1 -7.2(3) . .
C3 C2 C4 O1 179.3(2) . .
Gd1 O3 C5 O4 171.15(19) 4_565 .
Gd1 O3 C5 C3 -10.6(4) 4_565 .
Gd1 O4 C5 O3 -168.17(15) . .
O9 O4 C5 O3 25.8(3) . .
Gd1 O4 C5 C3 13.5(3) . .
O9 O4 C5 C3 -152.57(14) . .
C2 C3 C5 O3 -8.1(4) . .
N1 C3 C5 O3 175.91(19) . .
C2 C3 C5 O4 170.2(2) . .
N1 C3 C5 O4 -5.7(3) . .
Gd1 O6 C9 O5 179.29(18) 3_557 .
Gd1 O6 C9 C9 -0.1(3) 3_557 3_557
Gd1 O5 C9 O6 179.66(18) . .
Gd1 O5 C9 C9 -0.9(3) . 3_557
O2 Gd1 O7 O8 57.93(17) 4_566 .
O3 Gd1 O7 O8 72.42(11) 4_566 .
O1 Gd1 O7 O8 -113.23(12) 2_646 .
O4 Gd1 O7 O8 -70.46(11) . .
O5 Gd1 O7 O8 144.60(11) . .
O6 Gd1 O7 O8 -152.15(12) 3_557 .
N1 Gd1 O7 O8 -5.26(11) . .
